data_4126616
loop_
_publ_author_name
'Maity, Arnab K.'
'Murillo, Jesse'
'Metta-Maga\~na, Alejandro J'
'Pinter, Balazs'
'Fortier, Skye'

_publ_section_title
;
 A Terminal Iron(IV) Nitride Supported by a Super Bulky Guanidinate Ligand
 and Examination of Its Electronic Structure and Reactivity.
;
_journal_name_full 'Journal of the American Chemical Society'
_journal_paper_doi 10.1021/jacs.7b06919
_journal_year 2017
_chemical_formula_sum 'C93 H95 Fe N7'
_chemical_formula_weight 1366.60
_space_group_crystal_system monoclinic
_space_group_IT_number 14
_space_group_name_Hall '-P 2ybc'
_space_group_name_H-M_alt 'P 1 21/c 1'
_symmetry_space_group_name_Hall '-P 2ybc'
_symmetry_space_group_name_H-M 'P 1 21/c 1'
_atom_sites_solution_hydrogens geom
_atom_sites_solution_primary other
_atom_sites_solution_secondary difmap
_audit_creation_method SHELXL-2014/6
_cell_angle_alpha 90
_cell_angle_beta 99.078(2)
_cell_angle_gamma 90
_cell_formula_units_Z 4
_cell_length_a 19.4206(18)
_cell_length_b 13.6823(13)
_cell_length_c 28.826(3)
_cell_measurement_reflns_used 1868
_cell_measurement_temperature 100(2)
_cell_measurement_theta_max 20.454
_cell_measurement_theta_min 2.367
_cell_volume 7563.7(13)
_computing_structure_refinement 'SHELXL-2014/6 (Sheldrick, 2014)'
_diffrn_ambient_temperature 100(2)
_diffrn_measured_fraction_theta_full 0.994
_diffrn_measured_fraction_theta_max 0.975
_diffrn_measurement_device_type 'Bruker SMART APEX CCD'
_diffrn_measurement_method '\w and \f scans'
_diffrn_radiation_type MoK\a
_diffrn_radiation_wavelength 0.71073
_diffrn_reflns_av_R_equivalents 0.1788
_diffrn_reflns_av_unetI/netI 0.1745
_diffrn_reflns_Laue_measured_fraction_full 0.994
_diffrn_reflns_Laue_measured_fraction_max 0.975
_diffrn_reflns_limit_h_max 25
_diffrn_reflns_limit_h_min -23
_diffrn_reflns_limit_k_max 18
_diffrn_reflns_limit_k_min -17
_diffrn_reflns_limit_l_max 38
_diffrn_reflns_limit_l_min -38
_diffrn_reflns_number 88442
_diffrn_reflns_point_group_measured_fraction_full 0.994
_diffrn_reflns_point_group_measured_fraction_max 0.975
_diffrn_reflns_theta_full 25.242
_diffrn_reflns_theta_max 28.404
_diffrn_reflns_theta_min 1.062
_diffrn_source 'fine-focus X-ray tube'
_exptl_absorpt_coefficient_mu 0.252
_exptl_absorpt_correction_type multi-scan
_exptl_absorpt_process_details SADABS
_exptl_crystal_colour yellow
_exptl_crystal_density_diffrn 1.200
_exptl_crystal_density_method 'not measured'
_exptl_crystal_description block
_exptl_crystal_F_000 2912
_exptl_crystal_size_max 0.1
_exptl_crystal_size_mid 0.1
_exptl_crystal_size_min 0.1
_exptl_transmission_factor_max 0.7457
_exptl_transmission_factor_min 0.6830
_refine_diff_density_max 0.713
_refine_diff_density_min -0.789
_refine_diff_density_rms 0.091
_refine_ls_extinction_method none
_refine_ls_goodness_of_fit_ref 0.951
_refine_ls_hydrogen_treatment constr
_refine_ls_matrix_type full
_refine_ls_number_parameters 899
_refine_ls_number_reflns 18503
_refine_ls_number_restraints 0
_refine_ls_restrained_S_all 0.951
_refine_ls_R_factor_all 0.1875
_refine_ls_R_factor_gt 0.0786
_refine_ls_shift/su_max 0.000
_refine_ls_shift/su_mean 0.000
_refine_ls_structure_factor_coef Fsqd
_refine_ls_weighting_details 'w=1/[\s^2^(Fo^2^)+(0.0984P)^2^+0.6203P] where P=(Fo^2^+2Fc^2^)/3'
_refine_ls_weighting_scheme calc
_refine_ls_wR_factor_gt 0.1673
_refine_ls_wR_factor_ref 0.2351
_reflns_Friedel_coverage 0.000
_reflns_number_gt 8405
_reflns_number_total 18503
_reflns_threshold_expression 'I > 2\s(I)'
_cod_data_source_file ja7b06919_si_003.cif
_cod_data_source_block mix_0mS_a
_cod_original_cell_volume 7563.6(13)
_cod_database_code 4126616
_shelx_space_group_comment
;
The symmetry employed for this shelxl refinement is uniquely defined
by the following loop, which should always be used as a source of
symmetry information in preference to the above space-group names.
They are only intended as comments.
;
_shelxl_version_number 2014/6

loop_
_space_group_symop_operation_xyz
'x, y, z'
'-x, y+1/2, -z+1/2'
'-x, -y, -z'
'x, -y-1/2, z-1/2'

loop_
_atom_site_label
_atom_site_type_symbol
_atom_site_fract_x
_atom_site_fract_y
_atom_site_fract_z
_atom_site_U_iso_or_equiv
_atom_site_adp_type
_atom_site_occupancy
_atom_site_site_symmetry_order
_atom_site_calc_flag
_atom_site_refinement_flags_posn
_atom_site_refinement_flags_adp
_atom_site_refinement_flags_occupancy
_atom_site_disorder_assembly
_atom_site_disorder_group
Fe1 Fe 0.62327(3) 0.49415(4) 0.68545(2) 0.02428(16) Uani 1 1 d . . . . .
N1 N 0.70038(16) 0.4826(2) 0.64269(11) 0.0175(7) Uani 1 1 d . . . . .
N2 N 0.71522(16) 0.4291(2) 0.71691(11) 0.0182(7) Uani 1 1 d . . . . .
N3 N 0.81756(16) 0.4398(2) 0.68368(11) 0.0180(7) Uani 1 1 d . . . . .
N4 N 0.60927(19) 0.6119(3) 0.72198(13) 0.0333(9) Uani 1 1 d . . . . .
N5 N 0.6254(2) 0.6968(3) 0.72335(13) 0.0392(10) Uani 1 1 d . . . . .
N6 N 0.6400(3) 0.7789(3) 0.72565(16) 0.0646(15) Uani 1 1 d . . . . .
N7 N 0.52723(19) 0.4273(3) 0.67627(13) 0.0324(9) Uani 1 1 d . . . . .
C88 C 0.9036(5) 0.8966(7) 0.5573(3) 0.0431(8) Uani 0.613(15) 1 d . . P A 1
H88 H 0.9287 0.8653 0.5842 0.052 Uiso 0.613(15) 1 calc R U P A 1
C89 C 0.9344(5) 0.9133(7) 0.5172(4) 0.0431(8) Uani 0.613(15) 1 d . . P A 1
H89 H 0.9810 0.8925 0.5168 0.052 Uiso 0.613(15) 1 calc R U P A 1
C90 C 0.9000(6) 0.9569(7) 0.4804(4) 0.0431(8) Uani 0.613(15) 1 d . . P A 1
H90 H 0.9225 0.9649 0.4537 0.052 Uiso 0.613(15) 1 calc R U P A 1
C91 C 0.8351(6) 0.9910(6) 0.4782(4) 0.0431(8) Uani 0.613(15) 1 d . . P A 1
H91 H 0.8130 1.0246 0.4510 0.052 Uiso 0.613(15) 1 calc R U P A 1
C92 C 0.8002(5) 0.9762(7) 0.5168(5) 0.0431(8) Uani 0.613(15) 1 d . . P A 1
H92 H 0.7538 0.9990 0.5160 0.052 Uiso 0.613(15) 1 calc R U P A 1
C93 C 0.8350(5) 0.9273(8) 0.5566(4) 0.0431(8) Uani 0.613(15) 1 d . . P A 1
H93 H 0.8119 0.9154 0.5828 0.052 Uiso 0.613(15) 1 calc R U P A 1
C98 C 0.8210(6) 0.9502(10) 0.5416(5) 0.0431(8) Uani 0.387(15) 1 d G . P A 2
H98 H 0.7889 0.9515 0.5633 0.052 Uiso 0.387(15) 1 calc R U P A 2
C99 C 0.8050(4) 0.9978(9) 0.4987(6) 0.0431(8) Uani 0.387(15) 1 d G . P A 2
H99 H 0.7620 1.0317 0.4910 0.052 Uiso 0.387(15) 1 calc R U P A 2
C100 C 0.8520(7) 0.9959(8) 0.4669(4) 0.0431(8) Uani 0.387(15) 1 d G . P A 2
H100 H 0.8411 1.0285 0.4376 0.052 Uiso 0.387(15) 1 calc R U P A 2
C101 C 0.9149(6) 0.9464(9) 0.4782(4) 0.0431(8) Uani 0.387(15) 1 d G . P A 2
H101 H 0.9470 0.9451 0.4565 0.052 Uiso 0.387(15) 1 calc R U P A 2
C102 C 0.9309(5) 0.8988(9) 0.5211(4) 0.0431(8) Uani 0.387(15) 1 d G . P A 2
H102 H 0.9739 0.8650 0.5288 0.052 Uiso 0.387(15) 1 calc R U P A 2
C103 C 0.8839(8) 0.9007(9) 0.5528(4) 0.0431(8) Uani 0.387(15) 1 d G . P A 2
H103 H 0.8948 0.8682 0.5822 0.052 Uiso 0.387(15) 1 calc R U P A 2
C1 C 0.7463(2) 0.4537(2) 0.67993(14) 0.0176(8) Uani 1 1 d . . . . .
C2 C 0.7189(2) 0.5171(3) 0.60009(13) 0.0180(8) Uani 1 1 d . . . . .
C3 C 0.7542(2) 0.4590(3) 0.57111(13) 0.0186(8) Uani 1 1 d . . . . .
C4 C 0.76990(19) 0.4965(3) 0.52932(13) 0.0204(8) Uani 1 1 d . . . . .
H4 H 0.7933 0.4557 0.5102 0.025 Uiso 1 1 calc R U . . .
C5 C 0.7529(2) 0.5905(3) 0.51437(13) 0.0215(9) Uani 1 1 d . . . . .
C6 C 0.7138(2) 0.6454(3) 0.54112(14) 0.0216(9) Uani 1 1 d . . . . .
H6 H 0.6998 0.7094 0.5309 0.026 Uiso 1 1 calc R U . . .
C7 C 0.6942(2) 0.6101(3) 0.58270(14) 0.0208(9) Uani 1 1 d . . . . .
C8 C 0.7699(2) 0.3502(2) 0.58045(14) 0.0206(9) Uani 1 1 d . . . . .
H8 H 0.7678 0.3377 0.6144 0.025 Uiso 1 1 calc R U . . .
C9 C 0.8414(2) 0.3181(3) 0.57127(13) 0.0191(8) Uani 1 1 d . . . . .
C10 C 0.8963(2) 0.3842(3) 0.57026(14) 0.0248(9) Uani 1 1 d . . . . .
H10 H 0.8892 0.4515 0.5759 0.030 Uiso 1 1 calc R U . . .
C11 C 0.9608(2) 0.3531(3) 0.56122(15) 0.0290(10) Uani 1 1 d . . . . .
H11 H 0.9972 0.3993 0.5605 0.035 Uiso 1 1 calc R U . . .
C12 C 0.9727(2) 0.2557(3) 0.55325(15) 0.0307(10) Uani 1 1 d . . . . .
H12 H 1.0165 0.2350 0.5460 0.037 Uiso 1 1 calc R U . . .
C13 C 0.9205(2) 0.1886(3) 0.55583(15) 0.0317(10) Uani 1 1 d . . . . .
H13 H 0.9289 0.1211 0.5513 0.038 Uiso 1 1 calc R U . . .
C14 C 0.8558(2) 0.2191(3) 0.56496(14) 0.0246(9) Uani 1 1 d . . . . .
H14 H 0.8206 0.1718 0.5670 0.030 Uiso 1 1 calc R U . . .
C15 C 0.7097(2) 0.2945(2) 0.55166(14) 0.0194(9) Uani 1 1 d . . . . .
C16 C 0.6474(2) 0.2833(3) 0.56882(16) 0.0319(11) Uani 1 1 d . . . . .
H16 H 0.6441 0.3054 0.5996 0.038 Uiso 1 1 calc R U . . .
C17 C 0.5897(2) 0.2404(3) 0.54192(18) 0.0405(12) Uani 1 1 d . . . . .
H17 H 0.5475 0.2335 0.5544 0.049 Uiso 1 1 calc R U . . .
C18 C 0.5936(2) 0.2078(3) 0.49725(17) 0.0337(11) Uani 1 1 d . . . . .
H18 H 0.5542 0.1783 0.4787 0.040 Uiso 1 1 calc R U . . .
C19 C 0.6550(2) 0.2185(3) 0.47971(16) 0.0334(11) Uani 1 1 d . . . . .
H19 H 0.6582 0.1959 0.4490 0.040 Uiso 1 1 calc R U . . .
C20 C 0.7122(2) 0.2618(3) 0.50657(14) 0.0274(10) Uani 1 1 d . . . . .
H20 H 0.7541 0.2692 0.4938 0.033 Uiso 1 1 calc R U . . .
C21 C 0.7784(2) 0.6305(3) 0.47021(14) 0.0236(9) Uani 1 1 d . . . . .
C22 C 0.7529(3) 0.7327(3) 0.45808(19) 0.0574(16) Uani 1 1 d . . . . .
H22A H 0.7728 0.7562 0.4310 0.086 Uiso 1 1 calc R U . . .
H22B H 0.7673 0.7759 0.4850 0.086 Uiso 1 1 calc R U . . .
H22C H 0.7019 0.7325 0.4504 0.086 Uiso 1 1 calc R U . . .
C23 C 0.8579(3) 0.6323(4) 0.4792(2) 0.0611(17) Uani 1 1 d . . . . .
H23A H 0.8751 0.6569 0.4512 0.092 Uiso 1 1 calc R U . . .
H23B H 0.8757 0.5660 0.4862 0.092 Uiso 1 1 calc R U . . .
H23C H 0.8741 0.6752 0.5059 0.092 Uiso 1 1 calc R U . . .
C24 C 0.7546(3) 0.5634(4) 0.42846(17) 0.0553(16) Uani 1 1 d . . . . .
H24A H 0.7036 0.5616 0.4221 0.083 Uiso 1 1 calc R U . . .
H24B H 0.7727 0.4974 0.4357 0.083 Uiso 1 1 calc R U . . .
H24C H 0.7724 0.5883 0.4007 0.083 Uiso 1 1 calc R U . . .
C25 C 0.6431(2) 0.6694(3) 0.60650(14) 0.0212(9) Uani 1 1 d . . . . .
H25 H 0.6600 0.6664 0.6411 0.025 Uiso 1 1 calc R U . . .
C26 C 0.6401(2) 0.7772(3) 0.59271(14) 0.0207(9) Uani 1 1 d . . . . .
C27 C 0.6800(2) 0.8452(3) 0.62056(16) 0.0296(10) Uani 1 1 d . . . . .
H27 H 0.7092 0.8242 0.6483 0.036 Uiso 1 1 calc R U . . .
C28 C 0.6780(3) 0.9434(3) 0.60877(17) 0.0373(12) Uani 1 1 d . . . . .
H28 H 0.7058 0.9890 0.6284 0.045 Uiso 1 1 calc R U . . .
C29 C 0.6359(2) 0.9750(3) 0.56864(17) 0.0346(11) Uani 1 1 d . . . . .
H29 H 0.6348 1.0423 0.5605 0.042 Uiso 1 1 calc R U . . .
C30 C 0.5953(2) 0.9092(3) 0.54038(15) 0.0321(11) Uani 1 1 d . . . . .
H30 H 0.5664 0.9308 0.5126 0.039 Uiso 1 1 calc R U . . .
C31 C 0.5969(2) 0.8100(3) 0.55272(15) 0.0264(10) Uani 1 1 d . . . . .
H31 H 0.5681 0.7648 0.5335 0.032 Uiso 1 1 calc R U . . .
C32 C 0.5690(2) 0.6267(3) 0.59820(15) 0.0259(10) Uani 1 1 d . . . . .
C33 C 0.5186(2) 0.6708(3) 0.62123(16) 0.0317(10) Uani 1 1 d . . . . .
H33 H 0.5319 0.7222 0.6430 0.038 Uiso 1 1 calc R U . . .
C34 C 0.4498(2) 0.6405(4) 0.61273(19) 0.0448(13) Uani 1 1 d . . . . .
H34 H 0.4162 0.6701 0.6289 0.054 Uiso 1 1 calc R U . . .
C35 C 0.4302(3) 0.5670(4) 0.5807(2) 0.0501(14) Uani 1 1 d . . . . .
H35 H 0.3827 0.5475 0.5739 0.060 Uiso 1 1 calc R U . . .
C36 C 0.4794(3) 0.5220(4) 0.55840(19) 0.0471(13) Uani 1 1 d . . . . .
H36 H 0.4658 0.4702 0.5369 0.056 Uiso 1 1 calc R U . . .
C37 C 0.5488(2) 0.5518(3) 0.56714(16) 0.0333(11) Uani 1 1 d . . . . .
H37 H 0.5823 0.5202 0.5516 0.040 Uiso 1 1 calc R U . . .
C38 C 0.7516(2) 0.3783(2) 0.75680(14) 0.0191(8) Uani 1 1 d . . . . .
C39 C 0.7636(2) 0.4228(3) 0.80102(13) 0.0201(9) Uani 1 1 d . . . . .
C40 C 0.7963(2) 0.3705(3) 0.83962(14) 0.0222(9) Uani 1 1 d . . . . .
H40 H 0.8024 0.4007 0.8697 0.027 Uiso 1 1 calc R U . . .
C41 C 0.8208(2) 0.2752(3) 0.83581(14) 0.0225(9) Uani 1 1 d . . . . .
C42 C 0.8046(2) 0.2310(3) 0.79205(14) 0.0214(9) Uani 1 1 d . . . . .
H42 H 0.8191 0.1655 0.7885 0.026 Uiso 1 1 calc R U . . .
C43 C 0.7684(2) 0.2786(3) 0.75341(13) 0.0192(8) Uani 1 1 d . . . . .
C44 C 0.7345(2) 0.5243(3) 0.80946(14) 0.0228(9) Uani 1 1 d . . . . .
H44 H 0.7083 0.5463 0.7785 0.027 Uiso 1 1 calc R U . . .
C45 C 0.7899(2) 0.6031(3) 0.82484(14) 0.0260(10) Uani 1 1 d . . . . .
C46 C 0.7698(3) 0.7003(3) 0.81775(15) 0.0323(11) Uani 1 1 d . . . . .
H46 H 0.7233 0.7155 0.8040 0.039 Uiso 1 1 calc R U . . .
C47 C 0.8172(3) 0.7755(3) 0.83068(16) 0.0415(13) Uani 1 1 d . . . . .
H47 H 0.8030 0.8415 0.8252 0.050 Uiso 1 1 calc R U . . .
C48 C 0.8840(3) 0.7552(3) 0.85114(16) 0.0433(13) Uani 1 1 d . . . . .
H48 H 0.9159 0.8068 0.8605 0.052 Uiso 1 1 calc R U . . .
C49 C 0.9048(3) 0.6597(3) 0.85805(16) 0.0415(12) Uani 1 1 d . . . . .
H49 H 0.9514 0.6452 0.8718 0.050 Uiso 1 1 calc R U . . .
C50 C 0.8575(2) 0.5837(3) 0.84486(15) 0.0311(10) Uani 1 1 d . . . . .
H50 H 0.8724 0.5178 0.8498 0.037 Uiso 1 1 calc R U . . .
C51 C 0.6804(2) 0.5129(3) 0.84212(14) 0.0216(9) Uani 1 1 d . . . . .
C52 C 0.6883(2) 0.5540(3) 0.88662(15) 0.0308(10) Uani 1 1 d . . . . .
H52 H 0.7279 0.5933 0.8974 0.037 Uiso 1 1 calc R U . . .
C53 C 0.6384(3) 0.5379(3) 0.91548(16) 0.0374(12) Uani 1 1 d . . . . .
H53 H 0.6444 0.5660 0.9460 0.045 Uiso 1 1 calc R U . . .
C54 C 0.5806(2) 0.4820(3) 0.90036(17) 0.0375(12) Uani 1 1 d . . . . .
H54 H 0.5467 0.4717 0.9203 0.045 Uiso 1 1 calc R U . . .
C55 C 0.5719(2) 0.4407(3) 0.85596(17) 0.0366(11) Uani 1 1 d . . . . .
H55 H 0.5322 0.4014 0.8454 0.044 Uiso 1 1 calc R U . . .
C56 C 0.6214(2) 0.4570(3) 0.82718(16) 0.0306(10) Uani 1 1 d . . . . .
H56 H 0.6148 0.4294 0.7966 0.037 Uiso 1 1 calc R U . . .
C57 C 0.8629(2) 0.2237(3) 0.87853(15) 0.0297(10) Uani 1 1 d . . . . .
C58 C 0.8756(3) 0.1152(4) 0.86861(17) 0.0542(16) Uani 1 1 d . . . . .
H58A H 0.9061 0.0866 0.8955 0.081 Uiso 1 1 calc R U . . .
H58B H 0.8979 0.1097 0.8405 0.081 Uiso 1 1 calc R U . . .
H58C H 0.8310 0.0804 0.8635 0.081 Uiso 1 1 calc R U . . .
C59 C 0.8254(3) 0.2293(3) 0.92031(16) 0.0468(14) Uani 1 1 d . . . . .
H59A H 0.8196 0.2980 0.9286 0.070 Uiso 1 1 calc R U . . .
H59B H 0.8526 0.1953 0.9470 0.070 Uiso 1 1 calc R U . . .
H59C H 0.7794 0.1985 0.9126 0.070 Uiso 1 1 calc R U . . .
C60 C 0.9341(3) 0.2745(4) 0.8905(2) 0.0650(17) Uani 1 1 d . . . . .
H60A H 0.9271 0.3441 0.8964 0.098 Uiso 1 1 calc R U . . .
H60B H 0.9599 0.2676 0.8640 0.098 Uiso 1 1 calc R U . . .
H60C H 0.9608 0.2444 0.9185 0.098 Uiso 1 1 calc R U . . .
C61 C 0.7372(2) 0.2211(3) 0.70999(14) 0.0209(9) Uani 1 1 d . . . . .
H61 H 0.7412 0.2627 0.6820 0.025 Uiso 1 1 calc R U . . .
C62 C 0.7752(2) 0.1251(3) 0.70408(14) 0.0225(9) Uani 1 1 d . . . . .
C63 C 0.7602(2) 0.0387(3) 0.72700(15) 0.0303(10) Uani 1 1 d . . . . .
H63 H 0.7250 0.0394 0.7464 0.036 Uiso 1 1 calc R U . . .
C64 C 0.7959(3) -0.0473(3) 0.72176(16) 0.0360(11) Uani 1 1 d . . . . .
H64 H 0.7852 -0.1049 0.7376 0.043 Uiso 1 1 calc R U . . .
C65 C 0.8470(2) -0.0489(3) 0.69337(17) 0.0383(12) Uani 1 1 d . . . . .
H65 H 0.8720 -0.1076 0.6901 0.046 Uiso 1 1 calc R U . . .
C66 C 0.8619(2) 0.0340(3) 0.66997(17) 0.0347(11) Uani 1 1 d . . . . .
H66 H 0.8967 0.0325 0.6502 0.042 Uiso 1 1 calc R U . . .
C67 C 0.8260(2) 0.1200(3) 0.67526(15) 0.0265(10) Uani 1 1 d . . . . .
H67 H 0.8365 0.1768 0.6587 0.032 Uiso 1 1 calc R U . . .
C68 C 0.6597(2) 0.2008(3) 0.70964(15) 0.0250(9) Uani 1 1 d . . . . .
C69 C 0.6220(2) 0.1571(3) 0.67007(16) 0.0311(10) Uani 1 1 d . . . . .
H69 H 0.6442 0.1439 0.6436 0.037 Uiso 1 1 calc R U . . .
C70 C 0.5529(3) 0.1325(3) 0.66862(18) 0.0425(12) Uani 1 1 d . . . . .
H70 H 0.5282 0.1021 0.6413 0.051 Uiso 1 1 calc R U . . .
C71 C 0.5192(2) 0.1516(3) 0.70653(18) 0.0399(12) Uani 1 1 d . . . . .
H71 H 0.4716 0.1345 0.7055 0.048 Uiso 1 1 calc R U . . .
C72 C 0.5558(2) 0.1960(3) 0.74585(17) 0.0368(11) Uani 1 1 d . . . . .
H72 H 0.5331 0.2100 0.7720 0.044 Uiso 1 1 calc R U . . .
C73 C 0.6255(2) 0.2201(3) 0.74740(16) 0.0302(10) Uani 1 1 d . . . . .
H73 H 0.6502 0.2504 0.7747 0.036 Uiso 1 1 calc R U . . .
C74 C 0.8723(2) 0.4922(3) 0.69479(13) 0.0197(8) Uani 1 1 d . . . . .
C75 C 0.9395(2) 0.4325(3) 0.70946(14) 0.0223(9) Uani 1 1 d . . . . .
C76 C 1.0038(2) 0.4687(3) 0.68920(15) 0.0285(10) Uani 1 1 d . . . . .
H76A H 0.9953 0.4621 0.6549 0.043 Uiso 1 1 calc R U . . .
H76B H 1.0446 0.4296 0.7022 0.043 Uiso 1 1 calc R U . . .
H76C H 1.0125 0.5375 0.6976 0.043 Uiso 1 1 calc R U . . .
C77 C 0.9552(2) 0.4335(3) 0.76383(14) 0.0273(10) Uani 1 1 d . . . . .
H77A H 0.9675 0.5000 0.7748 0.041 Uiso 1 1 calc R U . . .
H77B H 0.9942 0.3893 0.7746 0.041 Uiso 1 1 calc R U . . .
H77C H 0.9138 0.4117 0.7765 0.041 Uiso 1 1 calc R U . . .
C78 C 0.9285(2) 0.3247(3) 0.69510(15) 0.0243(9) Uani 1 1 d . . . . .
H78A H 0.8916 0.2966 0.7106 0.036 Uiso 1 1 calc R U . . .
H78B H 0.9719 0.2884 0.7046 0.036 Uiso 1 1 calc R U . . .
H78C H 0.9148 0.3203 0.6610 0.036 Uiso 1 1 calc R U . . .
C79 C 0.8723(2) 0.6064(3) 0.69426(14) 0.0208(9) Uani 1 1 d . . . . .
C80 C 0.9243(2) 0.6550(3) 0.73245(15) 0.0284(10) Uani 1 1 d . . . . .
H80A H 0.9236 0.7259 0.7274 0.043 Uiso 1 1 calc R U . . .
H80B H 0.9712 0.6298 0.7312 0.043 Uiso 1 1 calc R U . . .
H80C H 0.9114 0.6407 0.7633 0.043 Uiso 1 1 calc R U . . .
C81 C 0.8881(2) 0.6371(3) 0.64548(14) 0.0270(10) Uani 1 1 d . . . . .
H81A H 0.8858 0.7085 0.6427 0.041 Uiso 1 1 calc R U . . .
H81B H 0.8537 0.6076 0.6210 0.041 Uiso 1 1 calc R U . . .
H81C H 0.9349 0.6148 0.6419 0.041 Uiso 1 1 calc R U . . .
C82 C 0.8003(2) 0.6477(3) 0.69930(15) 0.0267(10) Uani 1 1 d . . . . .
H82A H 0.7851 0.6200 0.7274 0.040 Uiso 1 1 calc R U . . .
H82B H 0.7666 0.6304 0.6715 0.040 Uiso 1 1 calc R U . . .
H82C H 0.8032 0.7190 0.7023 0.040 Uiso 1 1 calc R U . . .
C83 C 0.4821(3) 0.4546(4) 0.70483(19) 0.0469(13) Uani 1 1 d . . . . .
H83 H 0.4972 0.5002 0.7292 0.056 Uiso 1 1 calc R U . . .
C84 C 0.4152(3) 0.4194(5) 0.7002(3) 0.0660(19) Uani 1 1 d . . . . .
H84 H 0.3846 0.4405 0.7209 0.079 Uiso 1 1 calc R U . . .
C85 C 0.3932(3) 0.3532(5) 0.6654(3) 0.074(2) Uani 1 1 d . . . . .
H85 H 0.3473 0.3273 0.6618 0.089 Uiso 1 1 calc R U . . .
C86 C 0.4374(3) 0.3253(4) 0.6364(2) 0.0636(17) Uani 1 1 d . . . . .
H86 H 0.4229 0.2801 0.6118 0.076 Uiso 1 1 calc R U . . .
C87 C 0.5043(3) 0.3636(3) 0.64302(19) 0.0444(13) Uani 1 1 d . . . . .
H87 H 0.5353 0.3428 0.6226 0.053 Uiso 1 1 calc R U . . .

loop_
_atom_site_aniso_label
_atom_site_aniso_U_11
_atom_site_aniso_U_22
_atom_site_aniso_U_33
_atom_site_aniso_U_23
_atom_site_aniso_U_13
_atom_site_aniso_U_12
Fe1 0.0218(3) 0.0252(3) 0.0266(4) -0.0002(3) 0.0061(3) 0.0012(2)
N1 0.0212(18) 0.0177(15) 0.0133(17) 0.0013(12) 0.0019(14) 0.0012(13)
N2 0.0245(19) 0.0122(14) 0.0189(18) -0.0010(13) 0.0068(15) 0.0003(13)
N3 0.0215(19) 0.0174(15) 0.0161(18) 0.0028(13) 0.0058(15) 0.0009(13)
N4 0.037(2) 0.032(2) 0.033(2) 0.0023(17) 0.0114(19) 0.0098(17)
N5 0.046(3) 0.044(3) 0.030(2) -0.0054(19) 0.012(2) 0.009(2)
N6 0.106(4) 0.033(3) 0.061(3) -0.012(2) 0.031(3) -0.010(3)
N7 0.028(2) 0.0288(19) 0.042(2) 0.0084(17) 0.0096(19) 0.0013(16)
C88 0.0447(19) 0.0429(16) 0.0412(18) -0.0088(12) 0.0056(14) -0.0026(13)
C89 0.0447(19) 0.0429(16) 0.0412(18) -0.0088(12) 0.0056(14) -0.0026(13)
C90 0.0447(19) 0.0429(16) 0.0412(18) -0.0088(12) 0.0056(14) -0.0026(13)
C91 0.0447(19) 0.0429(16) 0.0412(18) -0.0088(12) 0.0056(14) -0.0026(13)
C92 0.0447(19) 0.0429(16) 0.0412(18) -0.0088(12) 0.0056(14) -0.0026(13)
C93 0.0447(19) 0.0429(16) 0.0412(18) -0.0088(12) 0.0056(14) -0.0026(13)
C98 0.0447(19) 0.0429(16) 0.0412(18) -0.0088(12) 0.0056(14) -0.0026(13)
C99 0.0447(19) 0.0429(16) 0.0412(18) -0.0088(12) 0.0056(14) -0.0026(13)
C100 0.0447(19) 0.0429(16) 0.0412(18) -0.0088(12) 0.0056(14) -0.0026(13)
C101 0.0447(19) 0.0429(16) 0.0412(18) -0.0088(12) 0.0056(14) -0.0026(13)
C102 0.0447(19) 0.0429(16) 0.0412(18) -0.0088(12) 0.0056(14) -0.0026(13)
C103 0.0447(19) 0.0429(16) 0.0412(18) -0.0088(12) 0.0056(14) -0.0026(13)
C1 0.021(2) 0.0112(17) 0.021(2) -0.0037(15) 0.0065(18) 0.0003(15)
C2 0.020(2) 0.0192(19) 0.014(2) 0.0004(15) 0.0003(17) -0.0023(15)
C3 0.020(2) 0.0170(18) 0.018(2) -0.0013(15) 0.0017(17) -0.0001(15)
C4 0.022(2) 0.0198(19) 0.021(2) -0.0035(16) 0.0058(18) 0.0012(16)
C5 0.024(2) 0.022(2) 0.019(2) 0.0015(16) 0.0018(18) -0.0014(16)
C6 0.025(2) 0.0154(18) 0.024(2) 0.0008(16) 0.0039(19) 0.0014(16)
C7 0.022(2) 0.0170(18) 0.023(2) -0.0039(16) 0.0018(18) 0.0030(16)
C8 0.028(2) 0.0136(18) 0.021(2) 0.0005(15) 0.0069(19) 0.0020(16)
C9 0.023(2) 0.0218(19) 0.012(2) -0.0002(15) 0.0001(17) 0.0022(16)
C10 0.027(2) 0.024(2) 0.023(2) 0.0017(17) 0.0016(19) 0.0047(17)
C11 0.027(2) 0.031(2) 0.029(3) 0.0034(19) 0.005(2) 0.0011(19)
C12 0.029(3) 0.034(2) 0.030(3) -0.0040(19) 0.008(2) 0.0075(19)
C13 0.035(3) 0.021(2) 0.038(3) -0.0066(18) 0.001(2) 0.0081(18)
C14 0.026(2) 0.020(2) 0.027(2) -0.0025(17) -0.0006(19) 0.0012(17)
C15 0.024(2) 0.0133(17) 0.022(2) 0.0034(15) 0.0071(18) 0.0051(15)
C16 0.034(3) 0.028(2) 0.037(3) -0.0097(19) 0.013(2) -0.0095(19)
C17 0.035(3) 0.033(3) 0.056(3) -0.018(2) 0.016(3) -0.007(2)
C18 0.025(3) 0.026(2) 0.046(3) -0.005(2) -0.006(2) -0.0005(18)
C19 0.038(3) 0.032(2) 0.027(3) -0.0034(19) -0.003(2) 0.001(2)
C20 0.031(3) 0.030(2) 0.021(2) 0.0019(18) 0.003(2) 0.0008(18)
C21 0.029(2) 0.020(2) 0.023(2) 0.0023(16) 0.0085(19) 0.0018(17)
C22 0.095(5) 0.038(3) 0.048(3) 0.016(2) 0.039(3) 0.014(3)
C23 0.048(4) 0.082(4) 0.056(4) 0.027(3) 0.015(3) -0.014(3)
C24 0.101(5) 0.039(3) 0.030(3) -0.005(2) 0.022(3) -0.021(3)
C25 0.023(2) 0.0197(19) 0.022(2) -0.0005(16) 0.0060(18) 0.0039(16)
C26 0.021(2) 0.0201(19) 0.023(2) 0.0032(16) 0.0078(18) 0.0049(16)
C27 0.032(3) 0.026(2) 0.030(3) -0.0029(18) 0.004(2) 0.0002(18)
C28 0.046(3) 0.019(2) 0.047(3) -0.006(2) 0.005(3) 0.001(2)
C29 0.042(3) 0.020(2) 0.044(3) 0.0043(19) 0.014(3) 0.0060(19)
C30 0.036(3) 0.035(2) 0.027(3) 0.009(2) 0.010(2) 0.012(2)
C31 0.024(2) 0.025(2) 0.030(3) 0.0023(18) 0.003(2) 0.0059(17)
C32 0.026(2) 0.025(2) 0.027(2) 0.0097(18) 0.004(2) 0.0034(17)
C33 0.025(2) 0.036(2) 0.034(3) 0.010(2) 0.003(2) 0.0039(19)
C34 0.026(3) 0.051(3) 0.059(4) 0.024(3) 0.012(3) 0.010(2)
C35 0.027(3) 0.055(3) 0.066(4) 0.016(3) 0.000(3) -0.013(2)
C36 0.042(3) 0.040(3) 0.055(4) 0.005(2) -0.006(3) -0.012(2)
C37 0.031(3) 0.031(2) 0.037(3) 0.005(2) 0.003(2) -0.0042(19)
C38 0.022(2) 0.0144(18) 0.022(2) 0.0026(15) 0.0067(18) 0.0000(15)
C39 0.025(2) 0.0171(18) 0.019(2) -0.0005(15) 0.0063(18) -0.0014(16)
C40 0.025(2) 0.025(2) 0.017(2) -0.0029(16) 0.0050(18) -0.0019(17)
C41 0.025(2) 0.026(2) 0.018(2) 0.0025(17) 0.0046(18) -0.0010(17)
C42 0.027(2) 0.0134(17) 0.025(2) 0.0015(16) 0.0082(19) 0.0027(15)
C43 0.021(2) 0.0213(19) 0.017(2) -0.0013(15) 0.0062(18) -0.0018(16)
C44 0.033(2) 0.0194(19) 0.016(2) 0.0000(15) 0.0046(19) 0.0007(16)
C45 0.039(3) 0.024(2) 0.017(2) -0.0048(17) 0.009(2) -0.0096(18)
C46 0.055(3) 0.022(2) 0.022(2) -0.0043(17) 0.013(2) -0.006(2)
C47 0.077(4) 0.024(2) 0.026(3) -0.0051(19) 0.014(3) -0.012(2)
C48 0.068(4) 0.041(3) 0.023(3) -0.009(2) 0.013(3) -0.029(3)
C49 0.050(3) 0.048(3) 0.025(3) -0.005(2) 0.003(2) -0.017(2)
C50 0.037(3) 0.031(2) 0.026(3) -0.0048(19) 0.006(2) -0.008(2)
C51 0.030(2) 0.0155(18) 0.021(2) 0.0017(15) 0.0074(19) 0.0039(16)
C52 0.039(3) 0.027(2) 0.029(3) -0.0015(18) 0.013(2) 0.0032(19)
C53 0.044(3) 0.043(3) 0.027(3) 0.005(2) 0.013(2) 0.016(2)
C54 0.037(3) 0.041(3) 0.038(3) 0.021(2) 0.017(2) 0.016(2)
C55 0.038(3) 0.028(2) 0.045(3) 0.007(2) 0.013(2) 0.000(2)
C56 0.034(3) 0.026(2) 0.033(3) 0.0008(19) 0.009(2) 0.0061(19)
C57 0.035(3) 0.033(2) 0.021(2) 0.0026(18) 0.003(2) 0.010(2)
C58 0.079(4) 0.050(3) 0.033(3) 0.006(2) 0.009(3) 0.039(3)
C59 0.075(4) 0.042(3) 0.026(3) 0.003(2) 0.014(3) 0.019(3)
C60 0.037(3) 0.088(4) 0.064(4) 0.029(3) -0.012(3) 0.000(3)
C61 0.026(2) 0.0160(18) 0.022(2) -0.0009(16) 0.0073(19) -0.0001(16)
C62 0.028(2) 0.0199(19) 0.019(2) -0.0053(16) 0.0003(19) -0.0020(16)
C63 0.041(3) 0.022(2) 0.029(3) -0.0001(18) 0.007(2) -0.0011(19)
C64 0.053(3) 0.019(2) 0.033(3) -0.0002(18) -0.004(2) 0.002(2)
C65 0.039(3) 0.028(2) 0.043(3) -0.013(2) -0.007(2) 0.011(2)
C66 0.031(3) 0.030(2) 0.043(3) -0.008(2) 0.007(2) 0.0014(19)
C67 0.027(2) 0.020(2) 0.033(3) -0.0034(17) 0.006(2) -0.0019(17)
C68 0.031(3) 0.0165(19) 0.027(2) 0.0016(17) 0.004(2) -0.0023(17)
C69 0.031(3) 0.034(2) 0.027(3) -0.0051(19) 0.004(2) -0.001(2)
C70 0.037(3) 0.044(3) 0.045(3) -0.009(2) 0.000(3) -0.012(2)
C71 0.025(3) 0.045(3) 0.049(3) 0.006(2) 0.006(2) -0.008(2)
C72 0.035(3) 0.040(3) 0.039(3) 0.000(2) 0.015(2) -0.007(2)
C73 0.031(3) 0.027(2) 0.033(3) -0.0021(19) 0.005(2) -0.0038(18)
C74 0.025(2) 0.0217(19) 0.013(2) 0.0007(16) 0.0051(17) -0.0018(17)
C75 0.019(2) 0.023(2) 0.024(2) -0.0016(17) 0.0024(18) -0.0032(16)
C76 0.020(2) 0.032(2) 0.034(3) -0.0025(19) 0.005(2) -0.0023(17)
C77 0.027(2) 0.029(2) 0.025(2) -0.0019(18) -0.001(2) 0.0008(18)
C78 0.023(2) 0.022(2) 0.028(2) 0.0004(17) 0.0035(19) 0.0050(16)
C79 0.022(2) 0.0190(19) 0.021(2) -0.0015(16) 0.0033(18) -0.0058(16)
C80 0.028(2) 0.023(2) 0.032(3) -0.0026(18) 0.002(2) -0.0063(18)
C81 0.034(3) 0.023(2) 0.025(2) 0.0018(17) 0.009(2) -0.0002(18)
C82 0.029(2) 0.0195(19) 0.032(3) -0.0014(17) 0.006(2) -0.0022(17)
C83 0.037(3) 0.049(3) 0.058(4) 0.012(3) 0.019(3) 0.003(2)
C84 0.032(3) 0.071(4) 0.102(5) 0.035(4) 0.032(4) 0.006(3)
C85 0.027(3) 0.065(4) 0.126(6) 0.053(4) 0.001(4) -0.008(3)
C86 0.038(3) 0.052(3) 0.095(5) 0.014(3) -0.008(4) -0.012(3)
C87 0.039(3) 0.037(3) 0.056(4) 0.006(2) 0.007(3) 0.000(2)

loop_
_atom_type_symbol
_atom_type_description
_atom_type_scat_dispersion_real
_atom_type_scat_dispersion_imag
_atom_type_scat_source
C C 0.0033 0.0016 'International Tables Vol C Tables 4.2.6.8 and 6.1.1.4'
N N 0.0061 0.0033 'International Tables Vol C Tables 4.2.6.8 and 6.1.1.4'
Fe Fe 0.3463 0.8444 'International Tables Vol C Tables 4.2.6.8 and 6.1.1.4'
H H 0.0000 0.0000 'International Tables Vol C Tables 4.2.6.8 and 6.1.1.4'

loop_
_geom_angle_atom_site_label_1
_geom_angle_atom_site_label_2
_geom_angle_atom_site_label_3
_geom_angle
N4 Fe1 N7 103.53(15)
N4 Fe1 N2 107.44(14)
N7 Fe1 N2 124.54(13)
N4 Fe1 N1 123.36(14)
N7 Fe1 N1 127.61(14)
N2 Fe1 N1 65.01(12)
N4 Fe1 C1 115.63(14)
N7 Fe1 C1 139.06(13)
N2 Fe1 C1 32.89(11)
N1 Fe1 C1 32.74(12)
C1 N1 C2 124.4(3)
C1 N1 Fe1 89.9(2)
C2 N1 Fe1 142.3(3)
C1 N2 C38 122.0(3)
C1 N2 Fe1 90.5(2)
C38 N2 Fe1 147.4(2)
C74 N3 C1 136.2(3)
N5 N4 Fe1 138.7(3)
N6 N5 N4 178.2(5)
C87 N7 C83 116.7(4)
C87 N7 Fe1 125.6(3)
C83 N7 Fe1 117.6(3)
C93 C88 C89 118.0(8)
C90 C89 C88 121.0(9)
C89 C90 C91 123.8(9)
C90 C91 C92 118.7(8)
C93 C92 C91 119.1(8)
C88 C93 C92 119.4(8)
C99 C98 C103 120.0
C98 C99 C100 120.0
C101 C100 C99 120.0
C100 C101 C102 120.0
C103 C102 C101 120.0
C102 C103 C98 120.0
N1 C1 N2 112.4(3)
N1 C1 N3 129.3(3)
N2 C1 N3 118.1(3)
N1 C1 Fe1 57.35(18)
N2 C1 Fe1 56.56(19)
N3 C1 Fe1 170.6(3)
C3 C2 N1 122.8(3)
C3 C2 C7 117.7(3)
N1 C2 C7 119.1(3)
C4 C3 C2 120.1(3)
C4 C3 C8 116.5(3)
C2 C3 C8 123.0(3)
C5 C4 C3 122.8(3)
C4 C5 C6 117.2(3)
C4 C5 C21 119.9(3)
C6 C5 C21 123.0(3)
C5 C6 C7 122.4(4)
C6 C7 C2 119.2(3)
C6 C7 C25 119.0(3)
C2 C7 C25 121.6(3)
C9 C8 C15 113.8(3)
C9 C8 C3 114.3(3)
C15 C8 C3 106.0(3)
C14 C9 C10 116.9(3)
C14 C9 C8 120.6(3)
C10 C9 C8 122.4(3)
C11 C10 C9 121.3(4)
C12 C11 C10 120.5(4)
C13 C12 C11 119.5(4)
C12 C13 C14 120.4(4)
C13 C14 C9 121.4(4)
C20 C15 C16 117.5(4)
C20 C15 C8 122.3(3)
C16 C15 C8 119.9(3)
C15 C16 C17 121.4(4)
C18 C17 C16 120.1(4)
C17 C18 C19 119.2(4)
C18 C19 C20 120.4(4)
C19 C20 C15 121.4(4)
C22 C21 C23 108.1(4)
C22 C21 C24 109.1(4)
C23 C21 C24 108.4(4)
C22 C21 C5 112.7(3)
C23 C21 C5 108.4(4)
C24 C21 C5 110.0(3)
C7 C25 C26 113.5(3)
C7 C25 C32 112.8(3)
C26 C25 C32 109.3(3)
C27 C26 C31 118.3(4)
C27 C26 C25 120.2(4)
C31 C26 C25 121.5(4)
C26 C27 C28 121.2(4)
C29 C28 C27 120.0(4)
C30 C29 C28 120.1(4)
C29 C30 C31 119.7(4)
C26 C31 C30 120.6(4)
C37 C32 C33 118.7(4)
C37 C32 C25 123.2(4)
C33 C32 C25 118.0(4)
C34 C33 C32 120.9(5)
C35 C34 C33 119.6(5)
C36 C35 C34 120.0(5)
C35 C36 C37 120.5(5)
C32 C37 C36 120.2(4)
C39 C38 C43 118.5(3)
C39 C38 N2 120.7(3)
C43 C38 N2 120.3(3)
C40 C39 C38 119.6(3)
C40 C39 C44 118.2(3)
C38 C39 C44 121.8(3)
C39 C40 C41 122.4(4)
C42 C41 C40 116.5(4)
C42 C41 C57 122.9(3)
C40 C41 C57 120.6(4)
C43 C42 C41 122.7(3)
C42 C43 C38 119.6(4)
C42 C43 C61 120.4(3)
C38 C43 C61 119.4(3)
C51 C44 C39 108.2(3)
C51 C44 C45 114.3(3)
C39 C44 C45 114.9(3)
C50 C45 C46 118.2(4)
C50 C45 C44 124.4(4)
C46 C45 C44 117.4(4)
C47 C46 C45 120.6(5)
C48 C47 C46 120.5(4)
C47 C48 C49 119.6(5)
C48 C49 C50 120.2(5)
C45 C50 C49 120.9(4)
C52 C51 C56 118.3(4)
C52 C51 C44 123.0(4)
C56 C51 C44 118.7(3)
C51 C52 C53 120.3(4)
C54 C53 C52 120.7(4)
C53 C54 C55 119.8(4)
C56 C55 C54 119.5(5)
C55 C56 C51 121.4(4)
C59 C57 C41 110.7(3)
C59 C57 C58 108.1(4)
C41 C57 C58 112.0(4)
C59 C57 C60 109.3(4)
C41 C57 C60 108.5(4)
C58 C57 C60 108.2(4)
C43 C61 C62 113.5(3)
C43 C61 C68 111.3(3)
C62 C61 C68 109.6(3)
C67 C62 C63 117.3(3)
C67 C62 C61 120.7(3)
C63 C62 C61 122.0(3)
C64 C63 C62 121.2(4)
C65 C64 C63 119.8(4)
C66 C65 C64 120.2(4)
C65 C66 C67 119.8(4)
C62 C67 C66 121.7(4)
C73 C68 C69 118.1(4)
C73 C68 C61 123.5(4)
C69 C68 C61 118.3(4)
C70 C69 C68 121.0(4)
C69 C70 C71 120.6(5)
C72 C71 C70 119.1(4)
C71 C72 C73 120.3(4)
C68 C73 C72 121.0(4)
N3 C74 C75 113.9(3)
N3 C74 C79 124.0(3)
C75 C74 C79 122.1(3)
C78 C75 C74 111.0(3)
C78 C75 C76 107.0(3)
C74 C75 C76 115.3(3)
C78 C75 C77 106.1(3)
C74 C75 C77 107.2(3)
C76 C75 C77 109.8(3)
C80 C79 C82 106.3(3)
C80 C79 C81 109.5(3)
C82 C79 C81 107.6(3)
C80 C79 C74 115.5(3)
C82 C79 C74 111.4(3)
C81 C79 C74 106.3(3)
N7 C83 C84 122.7(6)
C85 C84 C83 119.0(6)
C86 C85 C84 119.2(6)
C85 C86 C87 118.9(6)
N7 C87 C86 123.4(5)

loop_
_geom_bond_atom_site_label_1
_geom_bond_atom_site_label_2
_geom_bond_distance
Fe1 N4 1.966(4)
Fe1 N7 2.056(4)
Fe1 N2 2.072(3)
Fe1 N1 2.090(3)
Fe1 C1 2.482(4)
N1 C1 1.343(5)
N1 C2 1.414(4)
N2 C1 1.348(4)
N2 C38 1.432(5)
N3 C74 1.280(5)
N3 C1 1.384(5)
N4 N5 1.202(5)
N5 N6 1.158(5)
N7 C87 1.320(6)
N7 C83 1.347(6)
C88 C93 1.394(11)
C88 C89 1.402(11)
C89 C90 1.305(11)
C90 C91 1.336(11)
C91 C92 1.406(11)
C92 C93 1.405(12)
C98 C99 1.3900
C98 C103 1.3900
C99 C100 1.3900
C100 C101 1.3900
C101 C102 1.3900
C102 C103 1.3900
C2 C3 1.408(5)
C2 C7 1.422(5)
C3 C4 1.386(5)
C3 C8 1.535(5)
C4 C5 1.380(5)
C5 C6 1.386(5)
C5 C21 1.537(5)
C6 C7 1.400(5)
C7 C25 1.526(5)
C8 C9 1.520(5)
C8 C15 1.527(5)
C9 C14 1.400(5)
C9 C10 1.402(5)
C10 C11 1.386(5)
C11 C12 1.378(5)
C12 C13 1.377(6)
C13 C14 1.388(5)
C15 C20 1.383(5)
C15 C16 1.386(5)
C16 C17 1.388(6)
C17 C18 1.376(6)
C18 C19 1.376(6)
C19 C20 1.383(6)
C21 C22 1.507(6)
C21 C23 1.526(7)
C21 C24 1.526(6)
C25 C26 1.527(5)
C25 C32 1.537(6)
C26 C27 1.383(5)
C26 C31 1.389(6)
C27 C28 1.385(6)
C28 C29 1.377(6)
C29 C30 1.376(6)
C30 C31 1.401(5)
C32 C37 1.377(6)
C32 C33 1.402(6)
C33 C34 1.384(6)
C34 C35 1.378(7)
C35 C36 1.378(7)
C36 C37 1.392(6)
C38 C39 1.399(5)
C38 C43 1.409(5)
C39 C40 1.390(5)
C39 C44 1.533(5)
C40 C41 1.399(5)
C41 C42 1.389(5)
C41 C57 1.538(6)
C42 C43 1.383(5)
C43 C61 1.520(5)
C44 C51 1.524(5)
C44 C45 1.538(5)
C45 C50 1.375(6)
C45 C46 1.392(6)
C46 C47 1.392(6)
C47 C48 1.366(7)
C48 C49 1.373(7)
C49 C50 1.399(6)
C51 C52 1.387(5)
C51 C56 1.390(6)
C52 C53 1.390(6)
C53 C54 1.371(7)
C54 C55 1.385(6)
C55 C56 1.383(6)
C57 C59 1.505(6)
C57 C58 1.538(6)
C57 C60 1.539(7)
C61 C62 1.529(5)
C61 C68 1.530(5)
C62 C67 1.388(5)
C62 C63 1.406(5)
C63 C64 1.385(6)
C64 C65 1.384(6)
C65 C66 1.374(6)
C66 C67 1.389(5)
C68 C73 1.387(5)
C68 C69 1.390(6)
C69 C70 1.376(6)
C70 C71 1.384(6)
C71 C72 1.379(6)
C72 C73 1.388(6)
C74 C75 1.541(5)
C74 C79 1.563(5)
C75 C78 1.538(5)
C75 C76 1.542(5)
C75 C77 1.549(5)
C79 C80 1.524(5)
C79 C82 1.535(5)
C79 C81 1.544(5)
C83 C84 1.372(7)
C84 C85 1.369(9)
C85 C86 1.344(9)
C86 C87 1.387(7)

loop_
_geom_torsion_atom_site_label_1
_geom_torsion_atom_site_label_2
_geom_torsion_atom_site_label_3
_geom_torsion_atom_site_label_4
_geom_torsion
C93 C88 C89 C90 0.5(11)
C88 C89 C90 C91 1.9(13)
C89 C90 C91 C92 -2.5(12)
C90 C91 C92 C93 0.8(11)
C89 C88 C93 C92 -2.0(11)
C91 C92 C93 C88 1.4(11)
C103 C98 C99 C100 0.0
C98 C99 C100 C101 0.0
C99 C100 C101 C102 0.0
C100 C101 C102 C103 0.0
C101 C102 C103 C98 0.0
C99 C98 C103 C102 0.0
C2 N1 C1 N2 176.7(3)
Fe1 N1 C1 N2 13.5(3)
C2 N1 C1 N3 -8.5(6)
Fe1 N1 C1 N3 -171.7(3)
C2 N1 C1 Fe1 163.2(4)
C38 N2 C1 N1 167.4(3)
Fe1 N2 C1 N1 -13.6(3)
C38 N2 C1 N3 -8.1(5)
Fe1 N2 C1 N3 170.9(3)
C38 N2 C1 Fe1 -179.0(4)
C74 N3 C1 N1 89.8(6)
C74 N3 C1 N2 -95.6(5)
C1 N1 C2 C3 62.3(5)
Fe1 N1 C2 C3 -145.9(3)
C1 N1 C2 C7 -125.1(4)
Fe1 N1 C2 C7 26.7(6)
N1 C2 C3 C4 178.9(3)
C7 C2 C3 C4 6.2(6)
N1 C2 C3 C8 6.0(6)
C7 C2 C3 C8 -166.7(4)
C2 C3 C4 C5 0.7(6)
C8 C3 C4 C5 174.0(4)
C3 C4 C5 C6 -5.1(6)
C3 C4 C5 C21 173.8(4)
C4 C5 C6 C7 2.6(6)
C21 C5 C6 C7 -176.4(4)
C5 C6 C7 C2 4.3(6)
C5 C6 C7 C25 -171.8(4)
C3 C2 C7 C6 -8.6(6)
N1 C2 C7 C6 178.5(3)
C3 C2 C7 C25 167.5(4)
N1 C2 C7 C25 -5.5(6)
C4 C3 C8 C9 46.7(5)
C2 C3 C8 C9 -140.2(4)
C4 C3 C8 C15 -79.5(4)
C2 C3 C8 C15 93.6(4)
C15 C8 C9 C14 -39.5(5)
C3 C8 C9 C14 -161.5(4)
C15 C8 C9 C10 142.7(4)
C3 C8 C9 C10 20.7(5)
C14 C9 C10 C11 2.9(6)
C8 C9 C10 C11 -179.2(4)
C9 C10 C11 C12 -0.4(6)
C10 C11 C12 C13 -2.1(7)
C11 C12 C13 C14 2.0(7)
C12 C13 C14 C9 0.7(7)
C10 C9 C14 C13 -3.1(6)
C8 C9 C14 C13 179.0(4)
C9 C8 C15 C20 -33.8(5)
C3 C8 C15 C20 92.6(4)
C9 C8 C15 C16 152.3(4)
C3 C8 C15 C16 -81.2(4)
C20 C15 C16 C17 0.3(6)
C8 C15 C16 C17 174.5(4)
C15 C16 C17 C18 0.1(7)
C16 C17 C18 C19 -0.1(7)
C17 C18 C19 C20 -0.3(6)
C18 C19 C20 C15 0.7(6)
C16 C15 C20 C19 -0.7(6)
C8 C15 C20 C19 -174.7(4)
C4 C5 C21 C22 177.9(4)
C6 C5 C21 C22 -3.2(6)
C4 C5 C21 C23 -62.5(5)
C6 C5 C21 C23 116.4(5)
C4 C5 C21 C24 55.9(5)
C6 C5 C21 C24 -125.2(5)
C6 C7 C25 C26 -21.7(5)
C2 C7 C25 C26 162.3(4)
C6 C7 C25 C32 103.3(4)
C2 C7 C25 C32 -72.8(5)
C7 C25 C26 C27 -95.3(4)
C32 C25 C26 C27 137.9(4)
C7 C25 C26 C31 85.7(4)
C32 C25 C26 C31 -41.1(5)
C31 C26 C27 C28 -1.0(6)
C25 C26 C27 C28 -180.0(4)
C26 C27 C28 C29 -0.1(7)
C27 C28 C29 C30 0.4(7)
C28 C29 C30 C31 0.2(6)
C27 C26 C31 C30 1.6(6)
C25 C26 C31 C30 -179.4(3)
C29 C30 C31 C26 -1.3(6)
C7 C25 C32 C37 -8.9(5)
C26 C25 C32 C37 118.3(4)
C7 C25 C32 C33 175.3(3)
C26 C25 C32 C33 -57.5(5)
C37 C32 C33 C34 -0.6(6)
C25 C32 C33 C34 175.4(4)
C32 C33 C34 C35 -1.0(7)
C33 C34 C35 C36 2.1(7)
C34 C35 C36 C37 -1.6(8)
C33 C32 C37 C36 1.1(6)
C25 C32 C37 C36 -174.6(4)
C35 C36 C37 C32 0.0(7)
C1 N2 C38 C39 115.2(4)
Fe1 N2 C38 C39 -63.0(6)
C1 N2 C38 C43 -72.6(5)
Fe1 N2 C38 C43 109.2(5)
C43 C38 C39 C40 4.9(5)
N2 C38 C39 C40 177.2(3)
C43 C38 C39 C44 -168.2(3)
N2 C38 C39 C44 4.1(5)
C38 C39 C40 C41 2.7(6)
C44 C39 C40 C41 176.0(4)
C39 C40 C41 C42 -6.2(6)
C39 C40 C41 C57 174.1(4)
C40 C41 C42 C43 2.1(6)
C57 C41 C42 C43 -178.2(4)
C41 C42 C43 C38 5.3(6)
C41 C42 C43 C61 -165.4(3)
C39 C38 C43 C42 -8.8(5)
N2 C38 C43 C42 178.9(3)
C39 C38 C43 C61 162.1(3)
N2 C38 C43 C61 -10.3(5)
C40 C39 C44 C51 -59.7(5)
C38 C39 C44 C51 113.5(4)
C40 C39 C44 C45 69.4(4)
C38 C39 C44 C45 -117.4(4)
C51 C44 C45 C50 104.9(4)
C39 C44 C45 C50 -21.1(5)
C51 C44 C45 C46 -75.3(4)
C39 C44 C45 C46 158.6(3)
C50 C45 C46 C47 0.0(6)
C44 C45 C46 C47 -179.8(4)
C45 C46 C47 C48 -0.9(6)
C46 C47 C48 C49 1.4(7)
C47 C48 C49 C50 -1.0(7)
C46 C45 C50 C49 0.5(6)
C44 C45 C50 C49 -179.8(4)
C48 C49 C50 C45 0.0(6)
C39 C44 C51 C52 116.4(4)
C45 C44 C51 C52 -13.1(5)
C39 C44 C51 C56 -62.1(5)
C45 C44 C51 C56 168.5(4)
C56 C51 C52 C53 0.9(6)
C44 C51 C52 C53 -177.6(4)
C51 C52 C53 C54 -0.5(6)
C52 C53 C54 C55 0.3(6)
C53 C54 C55 C56 -0.6(6)
C54 C55 C56 C51 1.0(6)
C52 C51 C56 C55 -1.2(6)
C44 C51 C56 C55 177.4(4)
C42 C41 C57 C59 -128.5(4)
C40 C41 C57 C59 51.2(5)
C42 C41 C57 C58 -7.8(6)
C40 C41 C57 C58 172.0(4)
C42 C41 C57 C60 111.6(5)
C40 C41 C57 C60 -68.7(5)
C42 C43 C61 C62 -26.2(5)
C38 C43 C61 C62 163.0(3)
C42 C43 C61 C68 98.0(4)
C38 C43 C61 C68 -72.8(4)
C43 C61 C62 C67 -96.3(4)
C68 C61 C62 C67 138.6(4)
C43 C61 C62 C63 84.2(5)
C68 C61 C62 C63 -40.9(5)
C67 C62 C63 C64 1.4(6)
C61 C62 C63 C64 -179.1(4)
C62 C63 C64 C65 -0.2(7)
C63 C64 C65 C66 -0.8(7)
C64 C65 C66 C67 0.7(7)
C63 C62 C67 C66 -1.5(6)
C61 C62 C67 C66 179.0(4)
C65 C66 C67 C62 0.5(7)
C43 C61 C68 C73 -8.7(5)
C62 C61 C68 C73 117.7(4)
C43 C61 C68 C69 173.9(3)
C62 C61 C68 C69 -59.7(5)
C73 C68 C69 C70 -0.8(6)
C61 C68 C69 C70 176.7(4)
C68 C69 C70 C71 0.6(7)
C69 C70 C71 C72 0.1(7)
C70 C71 C72 C73 -0.6(7)
C69 C68 C73 C72 0.4(6)
C61 C68 C73 C72 -177.0(4)
C71 C72 C73 C68 0.3(7)
C1 N3 C74 C75 160.2(4)
C1 N3 C74 C79 -19.3(7)
N3 C74 C75 C78 14.8(4)
C79 C74 C75 C78 -165.7(3)
N3 C74 C75 C76 136.8(4)
C79 C74 C75 C76 -43.7(5)
N3 C74 C75 C77 -100.6(4)
C79 C74 C75 C77 78.9(4)
N3 C74 C79 C80 145.1(4)
C75 C74 C79 C80 -34.3(5)
N3 C74 C79 C82 23.7(5)
C75 C74 C79 C82 -155.7(3)
N3 C74 C79 C81 -93.2(4)
C75 C74 C79 C81 87.4(4)
C87 N7 C83 C84 -0.3(7)
Fe1 N7 C83 C84 176.1(4)
N7 C83 C84 C85 0.4(8)
C83 C84 C85 C86 -0.7(9)
C84 C85 C86 C87 0.8(9)
C83 N7 C87 C86 0.4(7)
Fe1 N7 C87 C86 -175.6(4)
C85 C86 C87 N7 -0.7(8)
